data_2002133
loop_
_publ_author_name
'Lalla, A'
'Mueller-Buschbaum, Hk'

_publ_section_title 'Ueber das Oxoindat Ba4 In2 O7'
_journal_name_full
;
Zeitschrift fuer Anorganische und Allgemeine Chemie
;
_journal_page_first 12
_journal_page_last 18
_journal_paper_doi 10.1002/zaac.19895730103
_journal_volume 573
_journal_year 1989
_chemical_formula_structural 'Ba4 (In2 O7)'
_chemical_formula_sum 'Ba4 In2 O7'
_chemical_name_systematic 'Tetrabarium diindate'
_space_group_IT_number 139
_symmetry_cell_setting tetragonal
_symmetry_Int_Tables_number 139
_symmetry_space_group_name_Hall '-I 4 2'
_symmetry_space_group_name_H-M 'I 4/m m m'
_cell_angle_alpha 90
_cell_angle_beta 90
_cell_angle_gamma 90
_cell_formula_units_Z 2
_cell_length_a 4.1752(5)
_cell_length_b 4.1752(5)
_cell_length_c 29.48299(1000)
_cell_volume 514.0
_refine_ls_R_factor_all 0.079
_cod_database_code 2002133

loop_
_symmetry_equiv_pos_as_xyz
x,y,z
-x,-y,z
-x,y,z
x,-y,z
-y,x,z
y,-x,z
y,x,z
-y,-x,z
-x,-y,-z
x,y,-z
x,-y,-z
-x,y,-z
y,-x,-z
-y,x,-z
-y,-x,-z
y,x,-z
1/2+x,1/2+y,1/2+z
1/2-x,1/2-y,1/2+z
1/2-x,1/2+y,1/2+z
1/2+x,1/2-y,1/2+z
1/2-y,1/2+x,1/2+z
1/2+y,1/2-x,1/2+z
1/2+y,1/2+x,1/2+z
1/2-y,1/2-x,1/2+z
1/2-x,1/2-y,1/2-z
1/2+x,1/2+y,1/2-z
1/2+x,1/2-y,1/2-z
1/2-x,1/2+y,1/2-z
1/2+y,1/2-x,1/2-z
1/2-y,1/2+x,1/2-z
1/2-y,1/2-x,1/2-z
1/2+y,1/2+x,1/2-z

loop_
_atom_site_label
_atom_site_type_symbol
_atom_site_symmetry_multiplicity
_atom_site_Wyckoff_symbol
_atom_site_fract_x
_atom_site_fract_y
_atom_site_fract_z
_atom_site_occupancy
_atom_site_attached_hydrogens
_atom_site_calc_flag
Ba1 Ba2+ 4 e 0. 0. 0.20164(11) 1. 0 d
Ba2 Ba2+ 4 e 0. 0. 0.06815(12) 1. 0 d
In1 In3+ 4 e 0. 0. 0.64036(11) 1. 0 d
O1 O2- 8 g 0. 0.5 0.1269(9) 1. 0 d
O2 O2- 4 e 0. 0. 0.4513(31) 0.5 0 d
O3 O2- 4 e 0. 0. 0.7126 1. 0 d

loop_
_atom_type_symbol
_atom_type_oxidation_number
Ba2+ 2.000
In3+ 3.000
O2- -2.000
